data_7231803
loop_
_publ_author_name
'Heine, Miriam'
'Fink, Lothar'
'Schmidt, Martin U.'

_publ_section_title
;
 3-Cyanopyridine as a bridging and terminal ligand in coordination
 polymers
;
_journal_issue 46
_journal_name_full CrystEngComm
_journal_page_first 7556
_journal_paper_doi 10.1039/C8CE01568F
_journal_volume 20
_journal_year 2018
_chemical_formula_iupac 'C12 H8 Br2 N4 Ni'
_chemical_formula_moiety 'C12 H8 Br2 N4 Ni'
_chemical_formula_structural 'C12 H8 Br2 N4 Ni'
_chemical_formula_sum 'C12 H8 Br2 N4 Ni'
_chemical_formula_weight 426.71
_chemical_name_common Dibromo-bis(3-cyanopyridine)nickelat
_chemical_name_systematic
; 
alpha-Catena-dibromo-di(3-cyanopyridine)nickelat
;
_space_group_IT_number 9
_space_group_name_Hall 'C -2yc'
_space_group_name_H-M_alt 'C 1 c 1'
_symmetry_cell_setting monoclinic
_symmetry_space_group_name_Hall 'C -2yc'
_symmetry_space_group_name_H-M 'C 1 c 1'
_cell_angle_alpha 90
_cell_angle_beta 97.678(6)
_cell_angle_gamma 90
_cell_formula_units_Z 4
_cell_length_a 3.709(1)
_cell_length_b 26.801(4)
_cell_length_c 13.706(8)
_cell_measurement_temperature 198
_cell_volume 1350.2(9)
_computing_cell_refinement 'DASH (David <i> et al.</i> , 2004)'
_computing_data_collection 'STOE WINXPOW (STOE & Cie GmbH, 2004)'
_computing_data_reduction 'DASH (David <i>et al.</i>, 2004)'
_computing_molecular_graphics 'MERCURY (Macrea <i>et al.</i>)'
_computing_structure_refinement 'TOPAS (Coelho, 2007)'
_computing_structure_solution 'DASH (David <i>et al.</i>, 2004)'
_diffrn_ambient_temperature 198
_diffrn_detector_type 'lin psd'
_diffrn_measurement_device_type 'STOE Stadi-P'
_diffrn_radiation_monochromator 'primary focussing, Ge 111'
_diffrn_radiation_source 'X-ray tube'
_diffrn_radiation_type 'Cu K\a~1~'
_diffrn_radiation_wavelength 1.540598
_exptl_crystal_colour 'light yellow'
_exptl_crystal_density_diffrn 2.099
_pd_instr_location ' ?'
_pd_meas_2theta_range_max 90
_pd_meas_2theta_range_min 3
_pd_meas_number_of_points 8700
_pd_meas_scan_method step
_pd_proc_2theta_range_max 90
_pd_proc_2theta_range_min 3
_pd_proc_info_excluded_regions none
_pd_proc_ls_background_function 'Chebychev polynomial'
_pd_proc_ls_pref_orient_corr 'no correction'
_pd_proc_ls_profile_function
;
modified spherical harmonics(Coelho, 2007)
;
_pd_proc_ls_prof_R_factor 0.03547
_pd_proc_ls_prof_wR_expected 0.02753
_pd_proc_ls_prof_wR_factor 0.05026
_pd_spec_mounting
;
Specimen was sealed in a 0.7 mm diameter borosilicate glass capillary. 
;
_pd_spec_mount_mode transmission
_pd_spec_shape cylinder
_pd_spec_size_axial 12
_pd_spec_size_equat 0.7
_pd_spec_size_thick 0.7
_refine_ls_extinction_method none
_refine_ls_goodness_of_fit_all 1.825
_refine_ls_hydrogen_treatment mixed
_refine_ls_matrix_type fullcycle
_refine_ls_number_constraints 3
_refine_ls_number_parameters 167
_refine_ls_number_restraints 69
_refine_ls_R_I_factor 0.00446
_refine_ls_weighting_details w=1/\s(Y~obs~)^2^
_refine_ls_weighting_scheme sigma
_cod_data_source_file c8ce01568f12.cif
_cod_data_source_block NiBr2(3-cypy)2-alpha
_cod_depositor_comments 'Adding full bibliography for 7231797--7231808.cif.'
_cod_original_cell_volume 1350.58(5)
_cod_original_sg_symbol_Hall 'C -2 y c'
_cod_database_code 7231803

loop_
_symmetry_equiv_pos_as_xyz
'x, -y, z+1/2'
'x, y, z'
'x+1/2, -y+1/2, z+1/2'
'x+1/2, y+1/2, z'

loop_
_atom_site_label
_atom_site_type_symbol
_atom_site_symmetry_multiplicity
_atom_site_fract_x
_atom_site_fract_y
_atom_site_fract_z
_atom_site_occupancy
_atom_site_B_iso_or_equiv
_atom_site_U_iso_or_equiv
Ni1 Ni 0 0.849(4) 0.876(1) -0.127(8) 1 1.55095 0.01964
Br2 Br 0 0.345(4) 0.939(5) -0.081(3) 1 1.55095 0.01964
Br3 Br 0 1.331(7) 0.815(3) -0.175(9) 1 1.55095 0.01964
N4 N 0 0.899(1) 0.853(4) 0.019(3) 1 1.55095 0.01964
N5 N 0 0.760(7) 0.909(6) -0.273(5) 1 1.55095 0.01964
C6 C 0 0.915(8) 0.888(2) 0.091(9) 1 1.55095 0.01964
C7 C 0 0.901(9) 0.804(1) 0.040(3) 1 1.55095 0.01964
C8 C 0 0.703(5) 0.878(1) -0.350(8) 1 1.55095 0.01964
C9 C 0 0.743(2) 0.959(4) -0.286(7) 1 1.55095 0.01964
C10 C 0 0.948(9) 0.873(5) 0.189(9) 1 1.55095 0.01964
H11 H 0 0.907(6) 0.925(2) 0.077(7) 1 1.86114 0.02357
C12 C 0 0.927(5) 0.789(4) 0.136(4) 1 1.55095 0.01964
H13 H 0 0.889(1) 0.776(4) -0.006(4) 1 1.86114 0.02357
C14 C 0 0.636(2) 0.895(4) -0.446(4) 1 1.55095 0.01964
H15 H 0 0.707(8) 0.841(1) -0.341(1) 1 1.86114 0.02357
C16 C 0 0.675(6) 0.978(1) -0.378(8) 1 1.55095 0.01964
H17 H 0 0.780(4) 0.984(9) -0.236(3) 1 1.86114 0.02357
C18 C 0 0.951(3) 0.823(1) 0.210(4) 1 1.55095 0.01964
C19 C 0 0.964(8) 0.909(2) 0.268(7) 1 1.55095 0.01964
H20 H 0 0.931(5) 0.754(3) 0.150(9) 1 1.86114 0.02357
C21 C 0 0.622(6) 0.946(8) -0.457(4) 1 1.55095 0.01964
C22 C 0 0.570(9) 0.859(2) -0.524(8) 1 1.55095 0.01964
H23 H 0 0.675(4) 1.013(7) -0.387(7) 1 1.86114 0.02357
H24 H 0 0.975(6) 0.811(1) 0.278(5) 1 1.86114 0.02357
N25 N 0 0.972(1) 0.938(3) 0.329(5) 1 1.55095 0.01964
H26 H 0 0.582(1) 0.962(5) -0.521(1) 1 1.86114 0.02357
N27 N 0 0.508(6) 0.827(5) -0.580(2) 1 1.55095 0.01964

loop_
_atom_type_symbol
_atom_type_description
_atom_type_scat_source
C C 'International Tables Vol C Table 6.1.1.4'
H H 'International Tables Vol C Table 6.1.1.4'
Ni Ni 'International Tables Vol C Table 6.1.1.4'
Br Br 'International Tables Vol C Table 6.1.1.4'
N N 'International Tables Vol C Table 6.1.1.4'

loop_
_geom_angle_atom_site_label_1
_geom_angle_atom_site_label_2
_geom_angle_atom_site_label_3
_geom_angle
Br2 Ni1 Br3 178.292(1)
Br2 Ni1 N4 86.131(1)
Br2 Ni1 N5 86.186(5)
Br3 Ni1 N4 95.154(2)
Br3 Ni1 N5 88.907(6)
N4 Ni1 N5 174.232(4)
Ni1 N4 C6 119.847(8)
Ni1 N4 C7 119.040(1)
C6 N4 C7 121.076(1)
Ni1 N5 C8 116.598(9)
Ni1 N5 C9 122.166(5)
C8 N5 C9 121.137(8)
N4 C6 C10 120.177(4)
N4 C6 H11 122.407(2)
C10 C6 H11 117.412(5)
N4 C7 C12 118.922(5)
N4 C7 H13 127.088(1)
C12 C7 H13 113.988(1)
N5 C8 C14 121.389(9)
N5 C8 H15 121.247(3)
C14 C8 H15 117.362(5)
N5 C9 C16 119.455(2)
N5 C9 H17 127.118(2)
C16 C9 H17 113.408(4)
C6 C10 C18 118.204(2)
C6 C10 C19 121.756(1)
C18 C10 C19 119.987(1)
C7 C12 C18 121.416(2)
C7 C12 H20 118.542(9)
C18 C12 H20 120.036(4)
C8 C14 C21 115.972(6)
C8 C14 C22 118.085(2)
C21 C14 C22 125.881(9)
C9 C16 C21 120.225(6)
C9 C16 H23 118.859(8)
C21 C16 H23 120.868(6)
C10 C18 C12 120.166(3)
C10 C18 H24 120.972(7)
C12 C18 H24 118.847(1)
C10 C19 N25 178.232(1)
C14 C21 C16 121.792(4)
C14 C21 H26 122.089(9)
C16 C21 H26 115.001(1)
C14 C22 N27 173.290(1)

loop_
_geom_bond_atom_site_label_1
_geom_bond_atom_site_label_2
_geom_bond_distance
Ni1 Br2 2.669(2)
Ni1 Br3 2.549(5)
Ni1 N4 2.162(1)
Ni1 N5 2.154(4)
N4 C6 1.358(8)
N4 C7 1.354(5)
N5 C8 1.350(9)
N5 C9 1.345(3)
C6 C10 1.389(8)
C6 H11 1.009(4)
C7 C12 1.366(1)
C7 H13 0.976(8)
C8 C14 1.381(7)
C8 H15 0.997(8)
C9 C16 1.349(5)
C9 H17 0.968(4)
C10 C18 1.380(1)
C10 C19 1.439(7)
C12 C18 1.351(5)
C14 C21 1.386(2)
C14 C22 1.443(4)
C16 C21 1.356(9)
C12 H20 0.960(1)
C16 H23 0.965(6)
C18 H24 0.979(7)
C21 H26 0.963(3)
C19 N25 1.138(4)
C22 N27 1.144(1)
